data_4500971
loop_
_publ_author_name
'Lu, Huijie'
'Zhu, Yanyan'
'Chen, Nan'
'Gao, Yongchao'
'Guo, Xiaofang'
'Li, Gang'
'Tang, Mingsheng'

_publ_section_title
;
 Ligand-Directed Assembly of a Series of Complexes Bearing Thiourea-Based
 Carboxylates
;
_journal_issue 12
_journal_name_full 'Crystal Growth &amp; Design'
_journal_page_first 5241
_journal_paper_doi 10.1021/cg200564d
_journal_volume 11
_journal_year 2011
_chemical_formula_sum 'C66 H64 Cu12 N12 O28 S6'
_chemical_formula_weight 2428.13
_chemical_name_systematic
;

 ?

;
_space_group_IT_number 14
_symmetry_cell_setting monoclinic
_symmetry_space_group_name_Hall '-P 2ybc'
_symmetry_space_group_name_H-M 'P 1 21/c 1'
_atom_sites_solution_hydrogens geom
_atom_sites_solution_primary direct
_atom_sites_solution_secondary difmap
_audit_creation_method SHELXL-97
_cell_angle_alpha 90.00
_cell_angle_beta 99.218(5)
_cell_angle_gamma 90.00
_cell_formula_units_Z 2
_cell_length_a 14.868(6)
_cell_length_b 16.930(7)
_cell_length_c 22.725(10)
_cell_measurement_reflns_used 3830
_cell_measurement_temperature 296(2)
_cell_measurement_theta_max 19.96
_cell_measurement_theta_min 2.57
_cell_volume 5646(4)
_computing_cell_refinement 'Bruker SMART'
_computing_data_collection 'Bruker SMART'
_computing_data_reduction 'Bruker SAINT'
_computing_molecular_graphics 'Bruker SHELXTL'
_computing_publication_material 'Bruker SHELXTL'
_computing_structure_refinement 'SHELXL-97 (Sheldrick, 1997)'
_computing_structure_solution 'SHELXS-97 (Sheldrick, 1990)'
_diffrn_ambient_temperature 296(2)
_diffrn_measured_fraction_theta_full 0.998
_diffrn_measured_fraction_theta_max 0.998
_diffrn_measurement_device_type 'CCD area detector'
_diffrn_measurement_method 'phi and omega scans'
_diffrn_radiation_monochromator graphite
_diffrn_radiation_source 'fine-focus sealed tube'
_diffrn_radiation_type MoK\a
_diffrn_radiation_wavelength 0.71073
_diffrn_reflns_av_R_equivalents 0.1028
_diffrn_reflns_av_sigmaI/netI 0.1553
_diffrn_reflns_limit_h_max 18
_diffrn_reflns_limit_h_min -18
_diffrn_reflns_limit_k_max 20
_diffrn_reflns_limit_k_min -20
_diffrn_reflns_limit_l_max 27
_diffrn_reflns_limit_l_min -27
_diffrn_reflns_number 39700
_diffrn_reflns_theta_full 25.50
_diffrn_reflns_theta_max 25.50
_diffrn_reflns_theta_min 2.41
_diffrn_standards_decay_% 0
_diffrn_standards_interval_count 0
_diffrn_standards_interval_time 0
_diffrn_standards_number 0
_exptl_absorpt_coefficient_mu 2.384
_exptl_absorpt_correction_T_max 0.5448
_exptl_absorpt_correction_T_min 0.4415
_exptl_absorpt_correction_type multi-scan
_exptl_absorpt_process_details sadabs
_exptl_crystal_colour blue
_exptl_crystal_density_diffrn 1.428
_exptl_crystal_density_method 'not measured'
_exptl_crystal_description block
_exptl_crystal_F_000 2424
_exptl_crystal_size_max 0.41
_exptl_crystal_size_mid 0.39
_exptl_crystal_size_min 0.29
_platon_squeeze_details
;
;
_refine_diff_density_max 1.353
_refine_diff_density_min -0.868
_refine_diff_density_rms 0.122
_refine_ls_extinction_method none
_refine_ls_goodness_of_fit_ref 1.024
_refine_ls_hydrogen_treatment constr
_refine_ls_matrix_type full
_refine_ls_number_parameters 538
_refine_ls_number_reflns 10497
_refine_ls_number_restraints 69
_refine_ls_restrained_S_all 1.029
_refine_ls_R_factor_all 0.1577
_refine_ls_R_factor_gt 0.0713
_refine_ls_shift/su_max 0.003
_refine_ls_shift/su_mean 0.000
_refine_ls_structure_factor_coef Fsqd
_refine_ls_weighting_details 'calc w=1/[\s^2^(Fo^2^)+(0.0726P)^2^+0.0000P] where P=(Fo^2^+2Fc^2^)/3'
_refine_ls_weighting_scheme calc
_refine_ls_wR_factor_gt 0.1736
_refine_ls_wR_factor_ref 0.1905
_reflns_number_gt 4067
_reflns_number_total 10497
_reflns_threshold_expression >2sigma(I)
_cod_data_source_file cg200564d_si_005.cif
_cod_data_source_block c
_cod_depositor_comments
;
The following automatic conversions were performed:

'_symmetry_cell_setting' value 'Monoclinic' changed to 'monoclinic'
according to /home/saulius/struct/CIF-dictionaries/cif_core.dic
dictionary named 'cif_core.dic' version 2.4.1 from 2010-06-29.

Automatic conversion script
Id: cif_fix_values 1715 2011-07-08 13:25:40Z adriana 
;
_cod_original_cell_volume 5647(4)
_cod_original_sg_symbol_H-M P2(1)/c
_cod_database_code 4500971

loop_
_symmetry_equiv_pos_as_xyz
'x, y, z'
'-x, y+1/2, -z+1/2'
'-x, -y, -z'
'x, -y-1/2, z-1/2'

loop_
_atom_site_label
_atom_site_type_symbol
_atom_site_fract_x
_atom_site_fract_y
_atom_site_fract_z
_atom_site_U_iso_or_equiv
_atom_site_adp_type
_atom_site_occupancy
_atom_site_symmetry_multiplicity
_atom_site_calc_flag
_atom_site_refinement_flags
Cu1 Cu 0.45869(6) 0.62435(6) 0.01948(4) 0.0543(3) Uani 1 1 d .
Cu2 Cu 0.55106(6) 0.52914(6) 0.10005(4) 0.0578(3) Uani 1 1 d .
Cu3 Cu 0.64478(6) 0.50891(5) 0.00498(4) 0.0536(3) Uani 1 1 d .
Cu4 Cu 0.85480(8) 0.68492(9) 0.16540(5) 0.1104(5) Uani 1 1 d .
Cu5 Cu 0.87342(6) 0.37541(8) 0.17869(4) 0.0907(4) Uani 1 1 d .
Cu6 Cu 0.19534(6) 0.70059(7) 0.14091(4) 0.0676(3) Uani 1 1 d .
S1 S 0.39891(12) 0.52093(11) 0.09357(7) 0.0480(5) Uani 1 1 d .
S2 S 0.61300(12) 0.63754(11) 0.02387(8) 0.0492(5) Uani 1 1 d .
S3 S 0.58701(11) 0.40052(11) 0.07968(8) 0.0469(5) Uani 1 1 d .
O1 O 0.2543(3) 0.7604(3) 0.0884(2) 0.0736(17) Uani 1 1 d .
O2 O 0.1281(4) 0.4978(4) 0.2062(3) 0.114(2) Uani 1 1 d D
O3 O 0.1241(4) 0.6255(4) 0.1758(3) 0.095(2) Uani 1 1 d D
O4 O 0.7922(4) 0.6130(5) 0.2064(3) 0.128(3) Uani 1 1 d .
O5 O 0.9200(4) 0.7513(4) 0.1171(3) 0.113(2) Uani 1 1 d .
O6 O 0.9009(6) 0.8160(5) 0.0286(4) 0.177(4) Uani 1 1 d .
O7 O 0.8928(3) 0.4477(3) 0.1193(2) 0.0807(19) Uani 1 1 d .
O8 O 0.8401(3) 0.3153(4) 0.2435(2) 0.0848(19) Uani 1 1 d .
O9 O 0.7264(3) 0.2514(3) 0.2724(2) 0.0797(18) Uani 1 1 d .
O10 O 0.9710(4) 0.6589(6) 0.2200(3) 0.163(4) Uani 1 1 d .
O11 O 0.7685(9) 0.7861(5) 0.2042(6) 0.320(6) Uani 1 1 d .
O12 O 0.9914(4) 0.4024(6) 0.2247(3) 0.218(4) Uani 1 1 d .
O13 O 0.9207(6) 0.2485(5) 0.1213(6) 0.269(5) Uani 1 1 d .
O14 O 0.0995(3) 0.7814(3) 0.1401(2) 0.0835(19) Uani 1 1 d .
N1 N 0.3653(4) 0.6732(3) 0.0677(2) 0.0469(16) Uani 1 1 d .
N2 N 0.2780(4) 0.6153(3) 0.1349(2) 0.0532(17) Uani 1 1 d .
N3 N 0.6561(4) 0.5991(4) 0.1389(2) 0.0622(19) Uani 1 1 d .
N4 N 0.7513(4) 0.6955(4) 0.1017(3) 0.080(2) Uani 1 1 d .
N5 N 0.7478(3) 0.4543(3) 0.0621(2) 0.0496(17) Uani 1 1 d .
N6 N 0.7493(4) 0.3623(4) 0.1425(2) 0.0567(18) Uani 1 1 d .
C1 C 0.3591(4) 0.8069(3) 0.0308(2) 0.065(2) Uani 1 1 d G
C2 C 0.2994(4) 0.8684(4) 0.0122(3) 0.099(3) Uani 1 1 d G
H2 H 0.2408 0.8680 0.0216 0.119 Uiso 1 1 calc R
C3 C 0.3272(5) 0.9306(3) -0.0205(3) 0.130(5) Uani 1 1 d G
H3 H 0.2873 0.9718 -0.0330 0.156 Uiso 1 1 calc R
C4 C 0.4148(5) 0.9313(3) -0.0347(3) 0.121(4) Uani 1 1 d G
H4 H 0.4334 0.9729 -0.0566 0.145 Uiso 1 1 calc R
C5 C 0.4745(4) 0.8697(4) -0.0161(3) 0.129(5) Uani 1 1 d G
H5 H 0.5331 0.8702 -0.0255 0.155 Uiso 1 1 calc R
C6 C 0.4466(3) 0.8075(3) 0.0166(3) 0.096(3) Uani 1 1 d G
H6A H 0.4866 0.7664 0.0291 0.115 Uiso 1 1 calc R
C7 C 0.3207(5) 0.7429(5) 0.0639(3) 0.063(2) Uani 1 1 d .
C8 C 0.3390(5) 0.6109(5) 0.1004(3) 0.053(2) Uani 1 1 d .
C9 C 0.2561(4) 0.5476(5) 0.1708(3) 0.069(3) Uani 1 1 d D
H9 H 0.2583 0.4990 0.1477 0.083 Uiso 1 1 calc R
C10 C 0.1599(5) 0.5584(4) 0.1850(3) 0.088(3) Uani 1 1 d D
C11 C 0.3251(5) 0.5416(5) 0.2286(3) 0.086(3) Uani 1 1 d D
H11A H 0.3810 0.5195 0.2200 0.129 Uiso 1 1 calc R
H11B H 0.3009 0.5082 0.2565 0.129 Uiso 1 1 calc R
H11C H 0.3365 0.5933 0.2455 0.129 Uiso 1 1 calc R
C12 C 0.6784(4) 0.5328(4) 0.2350(2) 0.121(2) Uani 1 1 d GU
C13 C 0.5862(4) 0.5233(4) 0.2373(3) 0.145(3) Uani 1 1 d GU
H13 H 0.5429 0.5478 0.2091 0.174 Uiso 1 1 calc R
C14 C 0.5586(4) 0.4771(5) 0.2818(3) 0.172(3) Uani 1 1 d GU
H14A H 0.4969 0.4707 0.2833 0.206 Uiso 1 1 calc R
C15 C 0.6233(6) 0.4404(5) 0.3239(3) 0.174(3) Uani 1 1 d GU
H15 H 0.6049 0.4095 0.3537 0.209 Uiso 1 1 calc R
C16 C 0.7155(5) 0.4499(5) 0.3216(3) 0.165(3) Uani 1 1 d GU
H16 H 0.7588 0.4254 0.3498 0.198 Uiso 1 1 calc R
C17 C 0.7431(4) 0.4961(5) 0.2772(3) 0.141(3) Uani 1 1 d GU
H17 H 0.8048 0.5025 0.2756 0.169 Uiso 1 1 calc R
C18 C 0.7117(7) 0.5877(7) 0.1905(4) 0.105(3) Uani 1 1 d U
C19 C 0.6813(5) 0.6494(5) 0.0952(3) 0.062(2) Uani 1 1 d .
C20 C 0.7699(4) 0.7497(4) 0.0554(5) 0.103(3) Uani 1 1 d DU
H20 H 0.7558 0.7239 0.0164 0.124 Uiso 1 1 calc R
C21 C 0.8690(5) 0.7726(6) 0.0668(5) 0.107(3) Uani 1 1 d DU
C22 C 0.7100(7) 0.8231(6) 0.0562(6) 0.174(6) Uani 1 1 d D
H22A H 0.6727 0.8295 0.0179 0.261 Uiso 1 1 calc R
H22B H 0.7480 0.8689 0.0650 0.261 Uiso 1 1 calc R
H22C H 0.6718 0.8171 0.0862 0.261 Uiso 1 1 calc R
C23 C 0.8744(5) 0.5288(4) 0.0365(3) 0.052(2) Uani 1 1 d .
C24 C 0.9551(5) 0.5683(5) 0.0562(3) 0.067(3) Uani 1 1 d .
H24 H 0.9853 0.5583 0.0946 0.081 Uiso 1 1 calc R
C25 C 0.9931(6) 0.6228(5) 0.0209(4) 0.077(3) Uani 1 1 d .
H25 H 1.0450 0.6507 0.0371 0.093 Uiso 1 1 calc R
C26 C 0.9563(6) 0.6350(5) -0.0352(4) 0.080(3) Uani 1 1 d .
H26 H 0.9827 0.6704 -0.0586 0.095 Uiso 1 1 calc R
C27 C 0.8756(6) 0.5932(5) -0.0593(4) 0.088(3) Uani 1 1 d .
H27 H 0.8484 0.6012 -0.0986 0.106 Uiso 1 1 calc R
C28 C 0.8377(5) 0.5393(5) -0.0227(3) 0.071(3) Uani 1 1 d .
H28 H 0.7866 0.5103 -0.0389 0.085 Uiso 1 1 calc R
C29 C 0.8376(5) 0.4726(4) 0.0765(3) 0.051(2) Uani 1 1 d .
C30 C 0.7068(4) 0.4031(4) 0.0985(3) 0.044(2) Uani 1 1 d .
C31 C 0.6992(5) 0.3086(5) 0.1771(3) 0.063(2) Uani 1 1 d .
H31 H 0.6433 0.3343 0.1850 0.076 Uiso 1 1 calc R
C32 C 0.7599(5) 0.2899(5) 0.2354(3) 0.060(2) Uani 1 1 d .
C33 C 0.6755(7) 0.2306(5) 0.1433(4) 0.103(4) Uani 1 1 d .
H33A H 0.6476 0.2419 0.1031 0.155 Uiso 1 1 calc R
H33B H 0.6339 0.2008 0.1628 0.155 Uiso 1 1 calc R
H33C H 0.7301 0.2005 0.1429 0.155 Uiso 1 1 calc R

loop_
_atom_site_aniso_label
_atom_site_aniso_U_11
_atom_site_aniso_U_22
_atom_site_aniso_U_33
_atom_site_aniso_U_23
_atom_site_aniso_U_13
_atom_site_aniso_U_12
Cu1 0.0447(5) 0.0735(7) 0.0427(5) 0.0031(5) 0.0011(4) -0.0032(5)
Cu2 0.0468(5) 0.0670(7) 0.0567(6) 0.0045(5) -0.0013(4) -0.0050(5)
Cu3 0.0621(6) 0.0553(6) 0.0396(5) 0.0060(4) -0.0039(4) 0.0015(5)
Cu4 0.0627(7) 0.1736(14) 0.0881(8) -0.0317(9) -0.0081(6) -0.0172(8)
Cu5 0.0400(6) 0.1572(11) 0.0691(6) 0.0618(7) -0.0089(5) -0.0155(7)
Cu6 0.0450(5) 0.0999(8) 0.0568(6) -0.0305(6) 0.0046(4) -0.0044(6)
S1 0.0413(10) 0.0610(13) 0.0400(10) -0.0017(9) 0.0015(8) -0.0064(10)
S2 0.0410(10) 0.0558(13) 0.0469(10) 0.0042(9) -0.0046(9) -0.0042(10)
S3 0.0330(9) 0.0617(13) 0.0435(10) 0.0062(9) -0.0016(8) -0.0013(9)
O1 0.061(3) 0.079(4) 0.089(4) -0.014(3) 0.038(3) 0.013(3)
O2 0.078(4) 0.180(7) 0.091(4) -0.003(5) 0.033(4) -0.037(5)
O3 0.072(4) 0.137(6) 0.075(4) -0.019(4) 0.006(3) 0.005(4)
O4 0.059(4) 0.223(8) 0.097(5) -0.005(5) -0.007(4) -0.039(5)
O5 0.067(4) 0.143(6) 0.124(5) -0.003(5) 0.001(4) -0.032(4)
O6 0.140(7) 0.186(8) 0.193(8) 0.052(7) -0.010(6) -0.063(6)
O7 0.049(3) 0.132(5) 0.056(3) 0.047(3) -0.006(3) -0.021(3)
O8 0.042(3) 0.140(5) 0.068(3) 0.060(3) -0.006(3) -0.011(3)
O9 0.051(3) 0.108(4) 0.073(4) 0.048(3) -0.010(3) -0.014(3)
O10 0.062(4) 0.324(11) 0.102(5) -0.020(6) 0.006(4) -0.022(6)
O11 0.530(15) 0.096(7) 0.427(13) 0.088(8) 0.355(12) 0.077(9)
O12 0.085(4) 0.399(11) 0.145(6) 0.177(7) -0.061(4) -0.119(6)
O13 0.196(7) 0.174(8) 0.496(14) 0.168(8) 0.240(8) 0.089(6)
O14 0.046(3) 0.101(4) 0.101(4) -0.044(3) 0.004(3) 0.017(3)
N1 0.041(3) 0.050(4) 0.047(3) 0.004(3) -0.001(3) 0.002(3)
N2 0.049(4) 0.062(4) 0.049(3) -0.014(3) 0.008(3) -0.010(3)
N3 0.060(4) 0.079(5) 0.039(3) -0.002(3) -0.018(3) -0.007(4)
N4 0.066(4) 0.085(5) 0.079(5) -0.014(4) -0.021(4) -0.040(4)
N5 0.025(3) 0.076(4) 0.044(3) 0.030(3) -0.005(3) -0.010(3)
N6 0.039(3) 0.071(4) 0.059(4) 0.028(3) 0.006(3) 0.008(3)
C1 0.063(5) 0.061(6) 0.066(5) -0.001(5) -0.002(4) 0.011(5)
C2 0.078(6) 0.092(7) 0.129(8) 0.035(6) 0.023(6) 0.017(6)
C3 0.119(9) 0.078(8) 0.188(12) 0.014(8) 0.012(9) 0.042(7)
C4 0.114(9) 0.076(8) 0.165(11) 0.017(7) -0.001(8) -0.012(7)
C5 0.088(8) 0.085(8) 0.208(13) 0.029(8) 0.006(8) 0.015(7)
C6 0.073(6) 0.048(6) 0.171(10) 0.025(6) 0.031(6) 0.001(5)
C7 0.051(5) 0.079(6) 0.056(5) -0.010(5) -0.004(4) 0.002(5)
C8 0.035(4) 0.082(6) 0.039(4) -0.024(4) 0.000(3) -0.008(4)
C9 0.058(5) 0.103(7) 0.046(4) -0.016(5) 0.007(4) -0.015(5)
C10 0.064(6) 0.156(10) 0.046(5) -0.003(6) 0.014(4) -0.058(6)
C11 0.076(6) 0.112(8) 0.072(6) 0.005(5) 0.021(5) 0.007(6)
C12 0.094(4) 0.211(5) 0.049(3) 0.033(4) -0.017(3) -0.018(4)
C13 0.096(4) 0.249(6) 0.080(4) 0.073(4) -0.016(4) -0.025(5)
C14 0.121(5) 0.268(6) 0.115(5) 0.092(5) -0.017(4) -0.038(5)
C15 0.136(5) 0.252(6) 0.119(5) 0.084(5) -0.025(4) -0.024(5)
C16 0.140(5) 0.236(6) 0.106(5) 0.063(4) -0.023(5) -0.011(6)
C17 0.119(5) 0.219(6) 0.073(4) 0.046(4) -0.022(4) -0.002(5)
C18 0.084(5) 0.189(7) 0.036(4) 0.017(4) -0.010(4) -0.021(5)
C19 0.048(5) 0.074(6) 0.062(5) 0.007(5) 0.007(4) -0.009(5)
C20 0.087(5) 0.088(6) 0.118(6) 0.023(5) -0.032(5) -0.053(5)
C21 0.084(5) 0.104(6) 0.120(6) 0.014(6) -0.027(6) -0.018(5)
C22 0.115(10) 0.125(10) 0.280(17) 0.064(11) 0.029(10) 0.035(8)
C23 0.043(4) 0.056(5) 0.057(5) 0.009(4) 0.004(4) -0.010(4)
C24 0.068(5) 0.086(6) 0.041(4) 0.009(4) -0.013(4) -0.014(5)
C25 0.070(5) 0.093(7) 0.067(5) 0.007(5) 0.003(5) -0.042(5)
C26 0.088(6) 0.082(7) 0.072(6) 0.008(5) 0.021(5) -0.020(5)
C27 0.097(7) 0.109(8) 0.057(5) 0.034(5) 0.008(5) -0.026(6)
C28 0.058(5) 0.094(7) 0.057(5) 0.006(5) 0.000(4) -0.025(5)
C29 0.055(5) 0.057(5) 0.042(4) 0.018(4) 0.011(4) -0.005(4)
C30 0.031(4) 0.057(5) 0.039(4) -0.001(4) -0.014(3) 0.003(4)
C31 0.054(5) 0.075(6) 0.057(5) 0.031(4) -0.002(4) -0.003(4)
C32 0.043(4) 0.093(6) 0.039(4) 0.030(4) -0.007(4) -0.021(4)
C33 0.128(8) 0.090(8) 0.088(7) 0.017(6) 0.003(6) -0.044(7)

loop_
_atom_type_symbol
_atom_type_description
_atom_type_scat_dispersion_real
_atom_type_scat_dispersion_imag
_atom_type_scat_source
C C 0.0033 0.0016 'International Tables Vol C Tables 4.2.6.8 and 6.1.1.4'
H H 0.0000 0.0000 'International Tables Vol C Tables 4.2.6.8 and 6.1.1.4'
N N 0.0061 0.0033 'International Tables Vol C Tables 4.2.6.8 and 6.1.1.4'
O O 0.0106 0.0060 'International Tables Vol C Tables 4.2.6.8 and 6.1.1.4'
S S 0.1246 0.1234 'International Tables Vol C Tables 4.2.6.8 and 6.1.1.4'
Cu Cu 0.3201 1.2651 'International Tables Vol C Tables 4.2.6.8 and 6.1.1.4'

loop_
_geom_angle_atom_site_label_1
_geom_angle_atom_site_label_2
_geom_angle_atom_site_label_3
_geom_angle
_geom_angle_site_symmetry_1
_geom_angle_site_symmetry_3
N1 Cu1 S3 118.42(15) . 3_665
N1 Cu1 S2 133.53(16) . .
S3 Cu1 S2 101.44(7) 3_665 .
N1 Cu1 Cu2 101.19(15) . .
S3 Cu1 Cu2 127.44(7) 3_665 .
S2 Cu1 Cu2 67.97(6) . .
N1 Cu1 S1 67.08(16) . .
S3 Cu1 S1 115.03(7) 3_665 .
S2 Cu1 S1 117.86(7) . .
Cu2 Cu1 S1 49.89(5) . .
N1 Cu1 Cu3 91.93(16) . 3_665
S3 Cu1 Cu3 65.12(5) 3_665 3_665
S2 Cu1 Cu3 127.99(7) . 3_665
Cu2 Cu1 Cu3 81.45(5) . 3_665
S1 Cu1 Cu3 49.93(5) . 3_665
N3 Cu2 S1 139.06(19) . .
N3 Cu2 S3 116.61(19) . .
S1 Cu2 S3 101.05(7) . .
N3 Cu2 Cu1 102.79(17) . .
S1 Cu2 Cu1 65.66(6) . .
S3 Cu2 Cu1 123.12(6) . .
N3 Cu2 Cu3 87.91(17) . .
S1 Cu2 Cu3 124.57(6) . .
S3 Cu2 Cu3 64.25(5) . .
Cu1 Cu2 Cu3 78.85(4) . .
N3 Cu2 S2 65.16(17) . .
S1 Cu2 S2 115.50(7) . .
S3 Cu2 S2 112.82(7) . .
Cu1 Cu2 S2 49.85(5) . .
Cu3 Cu2 S2 48.57(5) . .
N5 Cu3 S2 117.67(17) . .
N5 Cu3 S1 125.72(17) . 3_665
S2 Cu3 S1 111.10(7) . 3_665
N5 Cu3 S3 65.35(15) . .
S2 Cu3 S3 115.39(7) . .
S1 Cu3 S3 113.09(7) 3_665 .
N5 Cu3 Cu1 95.46(16) . 3_665
S2 Cu3 Cu1 134.24(7) . 3_665
S1 Cu3 Cu1 63.68(5) 3_665 3_665
S3 Cu3 Cu1 49.44(5) . 3_665
N5 Cu3 Cu2 88.85(16) . .
S2 Cu3 Cu2 65.84(6) . .
S1 Cu3 Cu2 133.71(6) 3_665 .
S3 Cu3 Cu2 49.56(5) . .
Cu1 Cu3 Cu2 85.63(4) 3_665 .
O4 Cu4 O5 174.4(3) . .
O4 Cu4 N4 91.9(3) . .
O5 Cu4 N4 86.2(3) . .
O4 Cu4 O10 89.8(3) . .
O5 Cu4 O10 91.0(3) . .
N4 Cu4 O10 168.5(3) . .
O4 Cu4 O11 86.7(3) . .
O5 Cu4 O11 98.1(3) . .
N4 Cu4 O11 78.5(4) . .
O10 Cu4 O11 112.9(4) . .
O7 Cu5 N6 90.9(2) . .
O7 Cu5 O8 170.1(3) . .
N6 Cu5 O8 85.3(2) . .
O7 Cu5 O12 90.2(3) . .
N6 Cu5 O12 169.7(4) . .
O8 Cu5 O12 91.9(2) . .
O7 Cu5 O13 95.2(3) . .
N6 Cu5 O13 90.5(3) . .
O8 Cu5 O13 93.9(3) . .
O12 Cu5 O13 99.6(4) . .
O1 Cu6 O3 165.3(2) . .
O1 Cu6 N2 89.5(2) . .
O3 Cu6 N2 86.1(3) . .
O1 Cu6 O14 91.7(2) . .
O3 Cu6 O14 91.0(2) . .
N2 Cu6 O14 173.1(2) . .
O1 Cu6 O9 96.8(2) . 2_655
O3 Cu6 O9 97.6(2) . 2_655
N2 Cu6 O9 95.8(2) . 2_655
O14 Cu6 O9 90.8(2) . 2_655
C8 S1 Cu2 116.9(2) . .
C8 S1 Cu3 101.9(2) . 3_665
Cu2 S1 Cu3 101.71(8) . 3_665
C8 S1 Cu1 73.6(3) . .
Cu2 S1 Cu1 64.45(5) . .
Cu3 S1 Cu1 66.39(6) 3_665 .
C19 S2 Cu3 100.0(3) . .
C19 S2 Cu1 118.1(3) . .
Cu3 S2 Cu1 97.75(8) . .
C19 S2 Cu2 72.8(3) . .
Cu3 S2 Cu2 65.58(6) . .
Cu1 S2 Cu2 62.19(5) . .
C30 S3 Cu1 111.9(2) . 3_665
C30 S3 Cu2 100.7(2) . .
Cu1 S3 Cu2 109.26(8) 3_665 .
C30 S3 Cu3 74.2(2) . .
Cu1 S3 Cu3 65.44(6) 3_665 .
Cu2 S3 Cu3 66.20(6) . .
C7 O1 Cu6 129.6(6) . .
C10 O3 Cu6 115.0(5) . .
C18 O4 Cu4 126.9(6) . .
C21 O5 Cu4 112.3(6) . .
C29 O7 Cu5 128.7(5) . .
C32 O8 Cu5 115.2(4) . .
C32 O9 Cu6 125.6(4) . 2_645
C7 N1 C8 121.6(6) . .
C7 N1 Cu1 132.7(5) . .
C8 N1 Cu1 104.5(4) . .
C8 N2 C9 122.0(6) . .
C8 N2 Cu6 127.4(5) . .
C9 N2 Cu6 110.2(4) . .
C18 N3 C19 120.6(7) . .
C18 N3 Cu2 128.2(6) . .
C19 N3 Cu2 108.6(4) . .
C19 N4 C20 122.8(6) . .
C19 N4 Cu4 123.9(6) . .
C20 N4 Cu4 112.1(5) . .
C29 N5 C30 120.2(5) . .
C29 N5 Cu3 130.7(5) . .
C30 N5 Cu3 107.4(4) . .
C30 N6 C31 120.9(6) . .
C30 N6 Cu5 126.1(5) . .
C31 N6 Cu5 112.2(4) . .
C2 C1 C6 120.0 . .
C2 C1 C7 115.0(5) . .
C6 C1 C7 125.0(5) . .
C1 C2 C3 120.0 . .
C1 C2 H2 120.0 . .
C3 C2 H2 120.0 . .
C4 C3 C2 120.0 . .
C4 C3 H3 120.0 . .
C2 C3 H3 120.0 . .
C5 C4 C3 120.0 . .
C5 C4 H4 120.0 . .
C3 C4 H4 120.0 . .
C4 C5 C6 120.0 . .
C4 C5 H5 120.0 . .
C6 C5 H5 120.0 . .
C5 C6 C1 120.0 . .
C5 C6 H6A 120.0 . .
C1 C6 H6A 120.0 . .
O1 C7 N1 126.6(8) . .
O1 C7 C1 116.7(7) . .
N1 C7 C1 116.5(7) . .
N2 C8 N1 124.6(7) . .
N2 C8 S1 120.7(6) . .
N1 C8 S1 114.6(5) . .
N2 C9 C10 108.8(6) . .
N2 C9 C11 110.4(6) . .
C10 C9 C11 110.3(6) . .
N2 C9 H9 109.1 . .
C10 C9 H9 109.1 . .
C11 C9 H9 109.1 . .
O2 C10 O3 128.7(7) . .
O2 C10 C9 114.0(6) . .
O3 C10 C9 117.3(6) . .
C9 C11 H11A 109.5 . .
C9 C11 H11B 109.5 . .
H11A C11 H11B 109.5 . .
C9 C11 H11C 109.5 . .
H11A C11 H11C 109.5 . .
H11B C11 H11C 109.5 . .
C13 C12 C17 120.0 . .
C13 C12 C18 121.8(5) . .
C17 C12 C18 118.0(5) . .
C14 C13 C12 120.0 . .
C14 C13 H13 120.0 . .
C12 C13 H13 120.0 . .
C13 C14 C15 120.0 . .
C13 C14 H14A 120.0 . .
C15 C14 H14A 120.0 . .
C14 C15 C16 120.0 . .
C14 C15 H15 120.0 . .
C16 C15 H15 120.0 . .
C17 C16 C15 120.0 . .
C17 C16 H16 120.0 . .
C15 C16 H16 120.0 . .
C16 C17 C12 120.0 . .
C16 C17 H17 120.0 . .
C12 C17 H17 120.0 . .
O4 C18 N3 128.7(9) . .
O4 C18 C12 114.3(7) . .
N3 C18 C12 116.9(8) . .
N4 C19 N3 126.1(7) . .
N4 C19 S2 120.3(6) . .
N3 C19 S2 113.4(5) . .
N4 C20 C21 109.4(7) . .
N4 C20 C22 109.0(8) . .
C21 C20 C22 110.2(7) . .
N4 C20 H20 109.4 . .
C21 C20 H20 109.4 . .
C22 C20 H20 109.4 . .
O6 C21 O5 121.3(8) . .
O6 C21 C20 119.2(9) . .
O5 C21 C20 119.4(9) . .
C20 C22 H22A 109.5 . .
C20 C22 H22B 109.5 . .
H22A C22 H22B 109.5 . .
C20 C22 H22C 109.5 . .
H22A C22 H22C 109.5 . .
H22B C22 H22C 109.5 . .
C28 C23 C24 116.1(7) . .
C28 C23 C29 123.7(6) . .
C24 C23 C29 119.9(6) . .
C23 C24 C25 122.8(7) . .
C23 C24 H24 118.6 . .
C25 C24 H24 118.6 . .
C26 C25 C24 120.9(8) . .
C26 C25 H25 119.5 . .
C24 C25 H25 119.5 . .
C25 C26 C27 119.1(8) . .
C25 C26 H26 120.4 . .
C27 C26 H26 120.4 . .
C28 C27 C26 119.1(7) . .
C28 C27 H27 120.5 . .
C26 C27 H27 120.5 . .
C23 C28 C27 121.7(7) . .
C23 C28 H28 119.2 . .
C27 C28 H28 119.2 . .
O7 C29 N5 127.8(6) . .
O7 C29 C23 115.8(6) . .
N5 C29 C23 116.4(6) . .
N6 C30 N5 125.5(6) . .
N6 C30 S3 121.5(5) . .
N5 C30 S3 112.9(4) . .
N6 C31 C32 108.2(6) . .
N6 C31 C33 110.9(6) . .
C32 C31 C33 108.3(7) . .
N6 C31 H31 109.8 . .
C32 C31 H31 109.8 . .
C33 C31 H31 109.8 . .
O9 C32 O8 124.1(6) . .
O9 C32 C31 117.3(6) . .
O8 C32 C31 118.6(6) . .
C31 C33 H33A 109.5 . .
C31 C33 H33B 109.5 . .
H33A C33 H33B 109.5 . .
C31 C33 H33C 109.5 . .
H33A C33 H33C 109.5 . .
H33B C33 H33C 109.5 . .

loop_
_geom_bond_atom_site_label_1
_geom_bond_atom_site_label_2
_geom_bond_distance
_geom_bond_site_symmetry_2
Cu1 N1 2.074(6) .
Cu1 S3 2.286(2) 3_665
Cu1 S2 2.291(2) .
Cu1 Cu2 2.6515(14) .
Cu1 S1 2.678(2) .
Cu1 Cu3 2.7372(16) 3_665
Cu2 N3 2.043(6) .
Cu2 S1 2.248(2) .
Cu2 S3 2.307(2) .
Cu2 Cu3 2.7733(16) .
Cu2 S2 2.779(2) .
Cu3 N5 2.062(5) .
Cu3 S2 2.284(2) .
Cu3 S1 2.286(2) 3_665
Cu3 S3 2.730(2) .
Cu3 Cu1 2.7372(16) 3_665
Cu4 O4 1.869(7) .
Cu4 O5 1.936(7) .
Cu4 N4 1.944(6) .
Cu4 O10 2.009(7) .
Cu4 O11 2.391(10) .
Cu5 O7 1.878(5) .
Cu5 N6 1.909(5) .
Cu5 O8 1.920(5) .
Cu5 O12 1.947(6) .
Cu5 O13 2.666(11) .
Cu6 O1 1.886(5) .
Cu6 O3 1.908(6) .
Cu6 N2 1.915(6) .
Cu6 O14 1.974(5) .
Cu6 O9 2.289(5) 2_655
S1 C8 1.784(8) .
S1 Cu3 2.286(2) 3_665
S2 C19 1.782(8) .
S3 C30 1.765(6) .
S3 Cu1 2.286(2) 3_665
O1 C7 1.244(9) .
O2 C10 1.257(7) .
O3 C10 1.257(7) .
O4 C18 1.268(10) .
O5 C21 1.318(11) .
O6 C21 1.283(12) .
O7 C29 1.241(8) .
O8 C32 1.252(8) .
O9 C32 1.231(8) .
O9 Cu6 2.289(5) 2_645
N1 C7 1.350(9) .
N1 C8 1.382(9) .
N2 C8 1.292(8) .
N2 C9 1.474(9) .
N3 C18 1.337(9) .
N3 C19 1.403(9) .
N4 C19 1.290(9) .
N4 C20 1.457(11) .
N5 C29 1.358(8) .
N5 C30 1.402(8) .
N6 C30 1.294(8) .
N6 C31 1.479(9) .
C1 C2 1.3900 .
C1 C6 1.3900 .
C1 C7 1.484(9) .
C2 C3 1.3900 .
C2 H2 0.9300 .
C3 C4 1.3900 .
C3 H3 0.9300 .
C4 C5 1.3900 .
C4 H4 0.9300 .
C5 C6 1.3900 .
C5 H5 0.9300 .
C6 H6A 0.9300 .
C9 C10 1.527(7) .
C9 C11 1.534(7) .
C9 H9 0.9800 .
C11 H11A 0.9600 .
C11 H11B 0.9600 .
C11 H11C 0.9600 .
C12 C13 1.3900 .
C12 C17 1.3900 .
C12 C18 1.515(11) .
C13 C14 1.3900 .
C13 H13 0.9300 .
C14 C15 1.3900 .
C14 H14A 0.9300 .
C15 C16 1.3900 .
C15 H15 0.9300 .
C16 C17 1.3900 .
C16 H16 0.9300 .
C17 H17 0.9300 .
C20 C21 1.505(8) .
C20 C22 1.531(8) .
C20 H20 0.9800 .
C22 H22A 0.9600 .
C22 H22B 0.9600 .
C22 H22C 0.9600 .
C23 C28 1.380(10) .
C23 C24 1.384(9) .
C23 C29 1.481(9) .
C24 C25 1.400(10) .
C24 H24 0.9300 .
C25 C26 1.319(10) .
C25 H25 0.9300 .
C26 C27 1.425(11) .
C26 H26 0.9300 .
C27 C28 1.411(11) .
C27 H27 0.9300 .
C28 H28 0.9300 .
C31 C32 1.512(9) .
C31 C33 1.539(11) .
C31 H31 0.9800 .
C33 H33A 0.9600 .
C33 H33B 0.9600 .
C33 H33C 0.9600 .

loop_
_geom_torsion_atom_site_label_1
_geom_torsion_atom_site_label_2
_geom_torsion_atom_site_label_3
_geom_torsion_atom_site_label_4
_geom_torsion
_geom_torsion_site_symmetry_1
_geom_torsion_site_symmetry_4
N1 Cu1 Cu2 N3 -91.7(2) . .
S3 Cu1 Cu2 N3 128.66(19) 3_665 .
S2 Cu1 Cu2 N3 40.97(19) . .
S1 Cu1 Cu2 N3 -138.38(19) . .
Cu3 Cu1 Cu2 N3 178.04(18) 3_665 .
N1 Cu1 Cu2 S1 46.71(16) . .
S3 Cu1 Cu2 S1 -92.97(9) 3_665 .
S2 Cu1 Cu2 S1 179.34(8) . .
Cu3 Cu1 Cu2 S1 -43.58(6) 3_665 .
N1 Cu1 Cu2 S3 134.19(17) . .
S3 Cu1 Cu2 S3 -5.49(13) 3_665 .
S2 Cu1 Cu2 S3 -93.18(9) . .
S1 Cu1 Cu2 S3 87.48(9) . .
Cu3 Cu1 Cu2 S3 43.90(7) 3_665 .
N1 Cu1 Cu2 Cu3 -176.91(16) . .
S3 Cu1 Cu2 Cu3 43.41(8) 3_665 .
S2 Cu1 Cu2 Cu3 -44.28(6) . .
S1 Cu1 Cu2 Cu3 136.38(6) . .
Cu3 Cu1 Cu2 Cu3 92.80(4) 3_665 .
N1 Cu1 Cu2 S2 -132.63(17) . .
S3 Cu1 Cu2 S2 87.69(9) 3_665 .
S1 Cu1 Cu2 S2 -179.34(8) . .
Cu3 Cu1 Cu2 S2 137.08(6) 3_665 .
N3 Cu2 Cu3 N5 63.1(2) . .
S1 Cu2 Cu3 N5 -143.68(17) . .
S3 Cu2 Cu3 N5 -57.92(16) . .
Cu1 Cu2 Cu3 N5 166.57(16) . .
S2 Cu2 Cu3 N5 121.20(17) . .
N3 Cu2 Cu3 S2 -58.11(18) . .
S1 Cu2 Cu3 S2 95.12(9) . .
S3 Cu2 Cu3 S2 -179.12(7) . .
Cu1 Cu2 Cu3 S2 45.36(5) . .
N3 Cu2 Cu3 S1 -154.83(19) . 3_665
S1 Cu2 Cu3 S1 -1.61(15) . 3_665
S3 Cu2 Cu3 S1 84.15(10) . 3_665
Cu1 Cu2 Cu3 S1 -51.36(9) . 3_665
S2 Cu2 Cu3 S1 -96.72(10) . 3_665
N3 Cu2 Cu3 S3 121.02(18) . .
S1 Cu2 Cu3 S3 -85.76(9) . .
Cu1 Cu2 Cu3 S3 -135.51(6) . .
S2 Cu2 Cu3 S3 179.12(7) . .
N3 Cu2 Cu3 Cu1 158.66(17) . 3_665
S1 Cu2 Cu3 Cu1 -48.12(8) . 3_665
S3 Cu2 Cu3 Cu1 37.64(5) . 3_665
Cu1 Cu2 Cu3 Cu1 -97.87(5) . 3_665
S2 Cu2 Cu3 Cu1 -143.24(6) . 3_665
N3 Cu2 S1 C8 27.8(4) . .
S3 Cu2 S1 C8 -175.0(3) . .
Cu1 Cu2 S1 C8 -53.5(3) . .
Cu3 Cu2 S1 C8 -108.8(3) . .
S2 Cu2 S1 C8 -52.9(3) . .
N3 Cu2 S1 Cu3 137.8(3) . 3_665
S3 Cu2 S1 Cu3 -65.05(8) . 3_665
Cu1 Cu2 S1 Cu3 56.46(6) . 3_665
Cu3 Cu2 S1 Cu3 1.19(11) . 3_665
S2 Cu2 S1 Cu3 57.02(10) . 3_665
N3 Cu2 S1 Cu1 81.3(3) . .
S3 Cu2 S1 Cu1 -121.51(7) . .
Cu3 Cu2 S1 Cu1 -55.28(7) . .
S2 Cu2 S1 Cu1 0.56(7) . .
N1 Cu1 S1 C8 2.5(3) . .
S3 Cu1 S1 C8 -109.4(2) 3_665 .
S2 Cu1 S1 C8 131.0(2) . .
Cu2 Cu1 S1 C8 131.7(2) . .
Cu3 Cu1 S1 C8 -111.3(2) 3_665 .
N1 Cu1 S1 Cu2 -129.17(16) . .
S3 Cu1 S1 Cu2 118.94(8) 3_665 .
S2 Cu1 S1 Cu2 -0.69(8) . .
Cu3 Cu1 S1 Cu2 117.03(7) 3_665 .
N1 Cu1 S1 Cu3 113.80(16) . 3_665
S3 Cu1 S1 Cu3 1.91(8) 3_665 3_665
S2 Cu1 S1 Cu3 -117.72(8) . 3_665
Cu2 Cu1 S1 Cu3 -117.03(7) . 3_665
N5 Cu3 S2 C19 -9.1(3) . .
S1 Cu3 S2 C19 -164.4(3) 3_665 .
S3 Cu3 S2 C19 65.1(3) . .
Cu1 Cu3 S2 C19 122.3(3) 3_665 .
Cu2 Cu3 S2 C19 65.9(3) . .
N5 Cu3 S2 Cu1 -129.55(17) . .
S1 Cu3 S2 Cu1 75.07(9) 3_665 .
S3 Cu3 S2 Cu1 -55.36(8) . .
Cu1 Cu3 S2 Cu1 1.79(11) 3_665 .
Cu2 Cu3 S2 Cu1 -54.62(6) . .
N5 Cu3 S2 Cu2 -74.93(17) . .
S1 Cu3 S2 Cu2 129.69(7) 3_665 .
S3 Cu3 S2 Cu2 -0.74(6) . .
Cu1 Cu3 S2 Cu2 56.41(8) 3_665 .
N1 Cu1 S2 C19 35.9(4) . .
S3 Cu1 S2 C19 -174.6(3) 3_665 .
Cu2 Cu1 S2 C19 -48.7(3) . .
S1 Cu1 S2 C19 -48.1(3) . .
Cu3 Cu1 S2 C19 -107.4(3) 3_665 .
N1 Cu1 S2 Cu3 141.6(2) . .
S3 Cu1 S2 Cu3 -68.88(8) 3_665 .
Cu2 Cu1 S2 Cu3 57.08(6) . .
S1 Cu1 S2 Cu3 57.65(9) . .
Cu3 Cu1 S2 Cu3 -1.62(10) 3_665 .
N1 Cu1 S2 Cu2 84.5(2) . .
S3 Cu1 S2 Cu2 -125.96(7) 3_665 .
S1 Cu1 S2 Cu2 0.57(7) . .
Cu3 Cu1 S2 Cu2 -58.70(7) 3_665 .
N3 Cu2 S2 C19 0.9(3) . .
S1 Cu2 S2 C19 135.5(3) . .
S3 Cu2 S2 C19 -109.0(3) . .
Cu1 Cu2 S2 C19 136.1(3) . .
Cu3 Cu2 S2 C19 -109.8(3) . .
N3 Cu2 S2 Cu3 110.8(2) . .
S1 Cu2 S2 Cu3 -114.68(8) . .
S3 Cu2 S2 Cu3 0.86(7) . .
Cu1 Cu2 S2 Cu3 -114.01(7) . .
N3 Cu2 S2 Cu1 -135.2(2) . .
S1 Cu2 S2 Cu1 -0.66(8) . .
S3 Cu2 S2 Cu1 114.87(7) . .
Cu3 Cu2 S2 Cu1 114.01(7) . .
N3 Cu2 S3 C30 -6.0(3) . .
S1 Cu2 S3 C30 -169.5(2) . .
Cu1 Cu2 S3 C30 122.5(2) . .
Cu3 Cu2 S3 C30 67.3(2) . .
S2 Cu2 S3 C30 66.6(2) . .
N3 Cu2 S3 Cu1 -123.88(19) . 3_665
S1 Cu2 S3 Cu1 72.65(9) . 3_665
Cu1 Cu2 S3 Cu1 4.61(11) . 3_665
Cu3 Cu2 S3 Cu1 -50.56(7) . 3_665
S2 Cu2 S3 Cu1 -51.27(9) . 3_665
N3 Cu2 S3 Cu3 -73.32(19) . .
S1 Cu2 S3 Cu3 123.21(6) . .
Cu1 Cu2 S3 Cu3 55.17(7) . .
S2 Cu2 S3 Cu3 -0.71(6) . .
N5 Cu3 S3 C30 1.6(3) . .
S2 Cu3 S3 C30 -108.7(2) . .
S1 Cu3 S3 C30 121.8(2) 3_665 .
Cu1 Cu3 S3 C30 123.7(2) 3_665 .
Cu2 Cu3 S3 C30 -109.6(2) . .
N5 Cu3 S3 Cu1 -122.04(19) . 3_665
S2 Cu3 S3 Cu1 127.60(7) . 3_665
S1 Cu3 S3 Cu1 -1.86(8) 3_665 3_665
Cu2 Cu3 S3 Cu1 126.72(7) . 3_665
N5 Cu3 S3 Cu2 111.24(18) . .
S2 Cu3 S3 Cu2 0.88(7) . .
S1 Cu3 S3 Cu2 -128.58(7) 3_665 .
Cu1 Cu3 S3 Cu2 -126.72(7) 3_665 .
O3 Cu6 O1 C7 -73.2(12) . .
N2 Cu6 O1 C7 -0.7(6) . .
O14 Cu6 O1 C7 -173.8(6) . .
O9 Cu6 O1 C7 95.1(6) 2_655 .
O1 Cu6 O3 C10 78.5(11) . .
N2 Cu6 O3 C10 5.5(6) . .
O14 Cu6 O3 C10 179.2(6) . .
O9 Cu6 O3 C10 -89.8(6) 2_655 .
O5 Cu4 O4 C18 -70(3) . .
N4 Cu4 O4 C18 0.4(9) . .
O10 Cu4 O4 C18 -168.3(9) . .
O11 Cu4 O4 C18 78.8(10) . .
O4 Cu4 O5 C21 71(3) . .
N4 Cu4 O5 C21 0.3(7) . .
O10 Cu4 O5 C21 169.1(7) . .
O11 Cu4 O5 C21 -77.6(8) . .
N6 Cu5 O7 C29 1.4(7) . .
O8 Cu5 O7 C29 -65.6(16) . .
O12 Cu5 O7 C29 -168.4(7) . .
O13 Cu5 O7 C29 92.0(7) . .
O7 Cu5 O8 C32 71.4(15) . .
N6 Cu5 O8 C32 3.9(6) . .
O12 Cu5 O8 C32 174.0(7) . .
O13 Cu5 O8 C32 -86.3(6) . .
S3 Cu1 N1 C7 -63.3(6) 3_665 .
S2 Cu1 N1 C7 82.3(6) . .
Cu2 Cu1 N1 C7 152.4(6) . .
S1 Cu1 N1 C7 -170.4(6) . .
Cu3 Cu1 N1 C7 -125.9(6) 3_665 .
S3 Cu1 N1 C8 103.9(4) 3_665 .
S2 Cu1 N1 C8 -110.5(4) . .
Cu2 Cu1 N1 C8 -40.4(4) . .
S1 Cu1 N1 C8 -3.2(3) . .
Cu3 Cu1 N1 C8 41.3(4) 3_665 .
O1 Cu6 N2 C8 -5.9(6) . .
O3 Cu6 N2 C8 160.0(6) . .
O14 Cu6 N2 C8 94(2) . .
O9 Cu6 N2 C8 -102.7(6) 2_655 .
O1 Cu6 N2 C9 -178.9(4) . .
O3 Cu6 N2 C9 -12.9(4) . .
O14 Cu6 N2 C9 -79(2) . .
O9 Cu6 N2 C9 84.3(4) 2_655 .
S1 Cu2 N3 C18 96.3(8) . .
S3 Cu2 N3 C18 -58.5(8) . .
Cu1 Cu2 N3 C18 163.8(7) . .
Cu3 Cu2 N3 C18 -118.2(8) . .
S2 Cu2 N3 C18 -162.7(8) . .
S1 Cu2 N3 C19 -102.2(5) . .
S3 Cu2 N3 C19 103.1(5) . .
Cu1 Cu2 N3 C19 -34.7(5) . .
Cu3 Cu2 N3 C19 43.4(5) . .
S2 Cu2 N3 C19 -1.2(4) . .
O4 Cu4 N4 C19 -11.9(7) . .
O5 Cu4 N4 C19 162.8(7) . .
O10 Cu4 N4 C19 86.6(19) . .
O11 Cu4 N4 C19 -98.2(7) . .
O4 Cu4 N4 C20 -179.7(6) . .
O5 Cu4 N4 C20 -5.0(6) . .
O10 Cu4 N4 C20 -81.2(18) . .
O11 Cu4 N4 C20 94.1(6) . .
S2 Cu3 N5 C29 -59.5(6) . .
S1 Cu3 N5 C29 91.8(6) 3_665 .
S3 Cu3 N5 C29 -166.5(7) . .
Cu1 Cu3 N5 C29 153.2(6) 3_665 .
Cu2 Cu3 N5 C29 -121.3(6) . .
S2 Cu3 N5 C30 104.9(4) . .
S1 Cu3 N5 C30 -103.7(4) 3_665 .
S3 Cu3 N5 C30 -2.1(4) . .
Cu1 Cu3 N5 C30 -42.4(4) 3_665 .
Cu2 Cu3 N5 C30 43.1(4) . .
O7 Cu5 N6 C30 -7.7(6) . .
O8 Cu5 N6 C30 163.2(6) . .
O12 Cu5 N6 C30 88.5(17) . .
O13 Cu5 N6 C30 -102.9(6) . .
O7 Cu5 N6 C31 -177.5(5) . .
O8 Cu5 N6 C31 -6.7(5) . .
O12 Cu5 N6 C31 -81.4(17) . .
O13 Cu5 N6 C31 87.3(5) . .
C6 C1 C2 C3 0.0 . .
C7 C1 C2 C3 -178.4(5) . .
C1 C2 C3 C4 0.0 . .
C2 C3 C4 C5 0.0 . .
C3 C4 C5 C6 0.0 . .
C4 C5 C6 C1 0.0 . .
C2 C1 C6 C5 0.0 . .
C7 C1 C6 C5 178.2(5) . .
Cu6 O1 C7 N1 2.8(11) . .
Cu6 O1 C7 C1 -172.4(4) . .
C8 N1 C7 O1 1.0(11) . .
Cu1 N1 C7 O1 166.4(5) . .
C8 N1 C7 C1 176.2(5) . .
Cu1 N1 C7 C1 -18.4(9) . .
C2 C1 C7 O1 -22.7(8) . .
C6 C1 C7 O1 159.0(5) . .
C2 C1 C7 N1 161.6(5) . .
C6 C1 C7 N1 -16.7(8) . .
C9 N2 C8 N1 -177.0(5) . .
Cu6 N2 C8 N1 10.8(10) . .
C9 N2 C8 S1 1.0(8) . .
Cu6 N2 C8 S1 -171.2(3) . .
C7 N1 C8 N2 -8.0(10) . .
Cu1 N1 C8 N2 -177.0(5) . .
C7 N1 C8 S1 173.8(5) . .
Cu1 N1 C8 S1 4.8(5) . .
Cu2 S1 C8 N2 -132.9(5) . .
Cu3 S1 C8 N2 117.3(5) 3_665 .
Cu1 S1 C8 N2 178.0(6) . .
Cu2 S1 C8 N1 45.3(5) . .
Cu3 S1 C8 N1 -64.5(5) 3_665 .
Cu1 S1 C8 N1 -3.8(4) . .
C8 N2 C9 C10 -156.5(6) . .
Cu6 N2 C9 C10 16.9(6) . .
C8 N2 C9 C11 82.3(8) . .
Cu6 N2 C9 C11 -104.3(5) . .
Cu6 O3 C10 O2 -178.4(7) . .
Cu6 O3 C10 C9 3.5(9) . .
N2 C9 C10 O2 167.9(6) . .
C11 C9 C10 O2 -70.8(9) . .
N2 C9 C10 O3 -13.8(9) . .
C11 C9 C10 O3 107.5(9) . .
C17 C12 C13 C14 0.0 . .
C18 C12 C13 C14 -175.0(7) . .
C12 C13 C14 C15 0.0 . .
C13 C14 C15 C16 0.0 . .
C14 C15 C16 C17 0.0 . .
C15 C16 C17 C12 0.0 . .
C13 C12 C17 C16 0.0 . .
C18 C12 C17 C16 175.2(7) . .
Cu4 O4 C18 N3 7.5(17) . .
Cu4 O4 C18 C12 -177.1(6) . .
C19 N3 C18 O4 -5.1(16) . .
Cu2 N3 C18 O4 154.5(9) . .
C19 N3 C18 C12 179.6(7) . .
Cu2 N3 C18 C12 -20.8(12) . .
C13 C12 C18 O4 155.1(7) . .
C17 C12 C18 O4 -20.0(11) . .
C13 C12 C18 N3 -28.9(11) . .
C17 C12 C18 N3 156.0(7) . .
C20 N4 C19 N3 -176.0(7) . .
Cu4 N4 C19 N3 17.5(12) . .
C20 N4 C19 S2 10.7(11) . .
Cu4 N4 C19 S2 -155.8(4) . .
C18 N3 C19 N4 -8.7(13) . .
Cu2 N3 C19 N4 -171.9(7) . .
C18 N3 C19 S2 165.0(7) . .
Cu2 N3 C19 S2 1.8(7) . .
Cu3 S2 C19 N4 112.3(7) . .
Cu1 S2 C19 N4 -143.2(6) . .
Cu2 S2 C19 N4 172.8(8) . .
Cu3 S2 C19 N3 -61.8(6) . .
Cu1 S2 C19 N3 42.7(7) . .
Cu2 S2 C19 N3 -1.3(5) . .
C19 N4 C20 C21 -159.9(8) . .
Cu4 N4 C20 C21 8.0(9) . .
C19 N4 C20 C22 79.5(11) . .
Cu4 N4 C20 C22 -112.5(7) . .
Cu4 O5 C21 O6 -179.3(9) . .
Cu4 O5 C21 C20 4.6(12) . .
N4 C20 C21 O6 175.3(10) . .
C22 C20 C21 O6 -64.9(14) . .
N4 C20 C21 O5 -8.5(13) . .
C22 C20 C21 O5 111.3(11) . .
C28 C23 C24 C25 6.8(12) . .
C29 C23 C24 C25 -179.3(7) . .
C23 C24 C25 C26 -4.8(14) . .
C24 C25 C26 C27 1.4(14) . .
C25 C26 C27 C28 -0.5(14) . .
C24 C23 C28 C27 -5.8(12) . .
C29 C23 C28 C27 -179.5(8) . .
C26 C27 C28 C23 2.9(13) . .
Cu5 O7 C29 N5 0.8(12) . .
Cu5 O7 C29 C23 -179.0(5) . .
C30 N5 C29 O7 1.8(12) . .
Cu3 N5 C29 O7 164.6(6) . .
C30 N5 C29 C23 -178.4(6) . .
Cu3 N5 C29 C23 -15.6(10) . .
C28 C23 C29 O7 154.2(8) . .
C24 C23 C29 O7 -19.2(11) . .
C28 C23 C29 N5 -25.6(11) . .
C24 C23 C29 N5 160.9(7) . .
C31 N6 C30 N5 -178.6(6) . .
Cu5 N6 C30 N5 12.4(10) . .
C31 N6 C30 S3 3.2(9) . .
Cu5 N6 C30 S3 -165.9(4) . .
C29 N5 C30 N6 -8.8(11) . .
Cu3 N5 C30 N6 -175.2(6) . .
C29 N5 C30 S3 169.6(5) . .
Cu3 N5 C30 S3 3.2(6) . .
Cu1 S3 C30 N6 -129.3(5) 3_665 .
Cu2 S3 C30 N6 114.8(6) . .
Cu3 S3 C30 N6 176.1(6) . .
Cu1 S3 C30 N5 52.3(5) 3_665 .
Cu2 S3 C30 N5 -63.7(5) . .
Cu3 S3 C30 N5 -2.4(4) . .
C30 N6 C31 C32 -162.6(7) . .
Cu5 N6 C31 C32 7.9(8) . .
C30 N6 C31 C33 78.7(9) . .
Cu5 N6 C31 C33 -110.9(6) . .
Cu6 O9 C32 O8 -9.4(12) 2_645 .
Cu6 O9 C32 C31 171.8(5) 2_645 .
Cu5 O8 C32 O9 -178.8(7) . .
Cu5 O8 C32 C31 -0.1(10) . .
N6 C31 C32 O9 173.7(7) . .
C33 C31 C32 O9 -66.0(10) . .
N6 C31 C32 O8 -5.2(10) . .
C33 C31 C32 O8 115.2(9) . .

loop_
_platon_squeeze_void_nr
_platon_squeeze_void_average_x
_platon_squeeze_void_average_y
_platon_squeeze_void_average_z
_platon_squeeze_void_volume
_platon_squeeze_void_count_electrons
_platon_squeeze_void_content
1 0.000 -0.007 -0.002 1768 388 ' '
2 0.100 0.736 0.503 7 1 ' '
3 0.100 0.764 0.003 6 1 ' '
4 0.900 0.236 -0.003 6 2 ' '
5 0.900 0.264 0.497 6 1 ' '
